data_7236888
loop_
_publ_author_name
'Berm\'udez-Garc\'ia, Juan Manuel'
'Y\'a\~nez-Vilar, Susana'
'Garc\'ia-Fern\'andez, Alberto'
'S\'anchez-And\'ujar, Manuel'
'Castro-Garc\'ia, Socorro'
'L\'opez-Beceiro, Jorge'
'Artiaga, Ram\'on'
'Dilshad, Melony'
'Moya, Xavier'
'Se\~nar\'is-Rodr\'iguez, Mar\'ia Antonia'

_publ_section_title
;
 Giant barocaloric tunability in [(CH3CH2CH2)4N]Cd[N(CN)2]3 hybrid
 perovskite
;
_journal_issue 37
_journal_name_full 'Journal of Materials Chemistry C'
_journal_page_first 9867
_journal_paper_doi 10.1039/C7TC03136J
_journal_volume 6
_journal_year 2018
_chemical_formula_moiety 'C12 N, 0.25(C24 Cd4 N36.8)'
_chemical_formula_sum 'C18 Cd N10'
_chemical_formula_weight 468.68
_space_group_crystal_system tetragonal
_space_group_IT_number 140
_space_group_name_Hall '-I 4 2c'
_space_group_name_H-M_alt 'I 4/m c m'
_audit_creation_date 2017-04-11
_audit_creation_method
;
Olex2 1.2
(compiled 2017.03.28 svn.r3405 for OlexSys, GUI svn.r5335)
;
_audit_update_record
;
2017-07-13 deposited with the CCDC.
2018-08-22 downloaded from the CCDC.
;
_cell_angle_alpha 90
_cell_angle_beta 90
_cell_angle_gamma 90
_cell_formula_units_Z 4
_cell_length_a 11.6728(13)
_cell_length_b 11.6728(13)
_cell_length_c 17.818(2)
_cell_measurement_reflns_used 885
_cell_measurement_temperature 293(2)
_cell_measurement_theta_max 22.05
_cell_measurement_theta_min 2.47
_cell_volume 2427.8(5)
_computing_molecular_graphics 'Olex2 (Dolomanov et al., 2009)'
_computing_publication_material 'Olex2 (Dolomanov et al., 2009)'
_computing_structure_refinement 'ShelXL (Sheldrick, 2015)'
_diffrn_ambient_temperature 293(2)
_diffrn_measured_fraction_theta_full 0.966
_diffrn_measured_fraction_theta_max 0.969
_diffrn_measurement_device_type 'Bruker APEX-II CCD'
_diffrn_measurement_method '\f and \w scans'
_diffrn_radiation_type MoK\a
_diffrn_radiation_wavelength 0.71073
_diffrn_reflns_av_R_equivalents 0.0240
_diffrn_reflns_av_unetI/netI 0.0245
_diffrn_reflns_Laue_measured_fraction_full 0.966
_diffrn_reflns_Laue_measured_fraction_max 0.969
_diffrn_reflns_limit_h_max 11
_diffrn_reflns_limit_h_min -14
_diffrn_reflns_limit_k_max 13
_diffrn_reflns_limit_k_min -14
_diffrn_reflns_limit_l_max 22
_diffrn_reflns_limit_l_min -21
_diffrn_reflns_number 2539
_diffrn_reflns_point_group_measured_fraction_full 0.966
_diffrn_reflns_point_group_measured_fraction_max 0.969
_diffrn_reflns_theta_full 25.242
_diffrn_reflns_theta_max 26.437
_diffrn_reflns_theta_min 2.468
_diffrn_standards_number 0
_exptl_absorpt_coefficient_mu 0.920
_exptl_absorpt_correction_type none
_exptl_crystal_colour colourless
_exptl_crystal_density_diffrn 1.282
_exptl_crystal_description prism
_exptl_crystal_F_000 904
_exptl_crystal_size_max 0.53
_exptl_crystal_size_mid 0.27
_exptl_crystal_size_min 0.19
_refine_diff_density_max 0.246
_refine_diff_density_min -0.348
_refine_diff_density_rms 0.090
_refine_ls_extinction_method none
_refine_ls_goodness_of_fit_ref 1.103
_refine_ls_hydrogen_treatment undef
_refine_ls_matrix_type full
_refine_ls_number_parameters 55
_refine_ls_number_reflns 680
_refine_ls_number_restraints 0
_refine_ls_restrained_S_all 1.103
_refine_ls_R_factor_all 0.0628
_refine_ls_R_factor_gt 0.0468
_refine_ls_shift/su_max 0.001
_refine_ls_shift/su_mean 0.000
_refine_ls_structure_factor_coef Fsqd
_refine_ls_weighting_details 'w=1/[\s^2^(Fo^2^)+(0.0957P)^2^+0.1425P] where P=(Fo^2^+2Fc^2^)/3'
_refine_ls_weighting_scheme calc
_refine_ls_wR_factor_gt 0.1256
_refine_ls_wR_factor_ref 0.1543
_reflns_Friedel_coverage 0.000
_reflns_number_gt 453
_reflns_number_total 680
_reflns_threshold_expression 'I > 2\s(I)'
_cod_data_source_file c7tc03136j2.cif
_cod_data_source_block ja14jmp390n
_cod_original_cell_volume 2427.8(6)
_cod_database_code 7236888
_shelx_shelxl_version_number 2014/7
_shelx_space_group_comment
;
The symmetry employed for this shelxl refinement is uniquely defined
by the following loop, which should always be used as a source of
symmetry information in preference to the above space-group names.
They are only intended as comments.
;
_olex2_refinement_description
;
1. Others
 Fixed Sof: C3(0.333) C2(0.25) C4(0.25) C5(0.25) C2A(0.25) C5A(0.25)
 C4A(0.167) C1A(0.25) C3A(0.25) N3(0.125) N3A(0.125) N4(0.075) N4A(0.075)
 Fixed X: N4A(0.5)
 Fixed Y: N4A(0.5892)
;
_olex2_submission_special_instructions 'No special instructions were received'

loop_
_space_group_symop_operation_xyz
'x, y, z'
'-x, -y, z'
'-y, x, z'
'y, -x, z'
'-x, y, -z+1/2'
'x, -y, -z+1/2'
'y, x, -z+1/2'
'-y, -x, -z+1/2'
'x+1/2, y+1/2, z+1/2'
'-x+1/2, -y+1/2, z+1/2'
'-y+1/2, x+1/2, z+1/2'
'y+1/2, -x+1/2, z+1/2'
'-x+1/2, y+1/2, -z+1'
'x+1/2, -y+1/2, -z+1'
'y+1/2, x+1/2, -z+1'
'-y+1/2, -x+1/2, -z+1'
'-x, -y, -z'
'x, y, -z'
'y, -x, -z'
'-y, x, -z'
'x, -y, z-1/2'
'-x, y, z-1/2'
'-y, -x, z-1/2'
'y, x, z-1/2'
'-x+1/2, -y+1/2, -z+1/2'
'x+1/2, y+1/2, -z+1/2'
'y+1/2, -x+1/2, -z+1/2'
'-y+1/2, x+1/2, -z+1/2'
'x+1/2, -y+1/2, z'
'-x+1/2, y+1/2, z'
'-y+1/2, -x+1/2, z'
'y+1/2, x+1/2, z'

loop_
_atom_site_label
_atom_site_type_symbol
_atom_site_fract_x
_atom_site_fract_y
_atom_site_fract_z
_atom_site_U_iso_or_equiv
_atom_site_adp_type
_atom_site_occupancy
_atom_site_site_symmetry_order
_atom_site_calc_flag
_atom_site_refinement_flags_posn
_atom_site_refinement_flags_adp
_atom_site_refinement_flags_occupancy
_atom_site_disorder_assembly
_atom_site_disorder_group
C3 C 0.4350(14) 0.9350(14) 0.3052(13) 0.173(6) Uiso 0.666 2 d S T P A 1
Cd1 Cd 0.5000 0.5000 0.5000 0.0910(4) Uani 1 8 d S T P . .
C2 C 0.5841(19) 0.7856(16) 0.5000 0.089(6) Uiso 0.5 2 d S T P . .
C4 C 0.425(3) 0.853(2) 0.348(2) 0.174(10) Uiso 0.25 1 d . . . A 2
C5 C 0.299(2) 0.833(2) 0.3833(13) 0.135(9) Uiso 0.25 1 d . . . A 2
C2A C 0.585(2) 0.7703(19) 0.5207(11) 0.085(6) Uiso 0.25 1 d . . . . .
C5A C 0.265(2) 0.813(2) 0.3586(12) 0.130(8) Uiso 0.25 1 d . . . A 1
C4A C 0.344(2) 0.844(2) 0.296(3) 0.189(10) Uiso 0.334 2 d S T P A 1
C1A C 0.500(3) 0.5444(18) 0.6848(12) 0.106(7) Uiso 0.25 1 d . . . . .
C3A C 0.371(3) 0.942(4) 0.281(3) 0.173(11) Uiso 0.25 1 d . . . A 2
N1 N 0.5000 0.5000 0.6292(7) 0.173(7) Uani 1 4 d S T P . .
N5 N 0.5000 1.0000 0.2500 0.105(3) Uani 1 8 d S T P . .
N3 N 0.6136(10) 0.8864(10) 0.5000 0.113(5) Uiso 0.5 4 d S T P . .
N2 N 0.5477(6) 0.6928(5) 0.5000 0.136(2) Uani 1 2 d S T P . .
N3A N 0.6224(13) 0.8776(13) 0.5393(12) 0.097(5) Uiso 0.25 2 d S T P . .
N4 N 0.586(5) 0.586(5) 0.7500 0.15(2) Uiso 0.15 2 d S T P . .
N4A N 0.5000 0.5892 0.7500 0.126(15) Uiso 0.15 2 d S T P . .

loop_
_atom_site_aniso_label
_atom_site_aniso_U_11
_atom_site_aniso_U_22
_atom_site_aniso_U_33
_atom_site_aniso_U_23
_atom_site_aniso_U_13
_atom_site_aniso_U_12
Cd1 0.0985(5) 0.0985(5) 0.0760(6) 0.000 0.000 0.000
N1 0.225(12) 0.225(12) 0.069(5) 0.000 0.000 0.000
N5 0.119(5) 0.119(5) 0.075(6) 0.000 0.000 0.000
N2 0.108(3) 0.115(4) 0.184(7) 0.000 0.000 -0.007(4)

loop_
_atom_type_symbol
_atom_type_description
_atom_type_scat_dispersion_real
_atom_type_scat_dispersion_imag
_atom_type_scat_source
C C 0.0033 0.0016 'International Tables Vol C Tables 4.2.6.8 and 6.1.1.4'
N N 0.0061 0.0033 'International Tables Vol C Tables 4.2.6.8 and 6.1.1.4'
Cd Cd -0.8075 1.2024 'International Tables Vol C Tables 4.2.6.8 and 6.1.1.4'

loop_
_geom_angle_atom_site_label_1
_geom_angle_atom_site_label_2
_geom_angle_atom_site_label_3
_geom_angle
_geom_angle_site_symmetry_1
_geom_angle_site_symmetry_3
N5 C3 C4A 131(2) . .
N1 Cd1 N1 180.0 . 17_666
N1 Cd1 N2 90.000(1) . 17_666
N1 Cd1 N2 90.000(1) . 3_655
N1 Cd1 N2 90.000(1) . .
N1 Cd1 N2 90.000(1) 17_666 3_655
N1 Cd1 N2 90.000(1) 17_666 .
N1 Cd1 N2 90.000(1) 17_666 19_566
N1 Cd1 N2 90.000(1) 17_666 17_666
N1 Cd1 N2 90.000(1) . 19_566
N2 Cd1 N2 180.0 19_566 3_655
N2 Cd1 N2 90.000(1) 17_666 19_566
N2 Cd1 N2 180.0 . 17_666
N2 Cd1 N2 90.000(1) . 19_566
N2 Cd1 N2 90.000(1) 17_666 3_655
N2 Cd1 N2 90.000(1) . 3_655
C2A C2 N3 114(6) 18_556 .
C2A C2 N2 67(6) 18_556 .
C2A C2 N3A 143(7) 18_556 .
C2A C2 N3A 82(5) 18_556 18_556
N3 C2 N3A 31.6(11) . 18_556
N3 C2 N3A 31.6(11) . .
N2 C2 N3 175(2) . .
N2 C2 N3A 148.9(10) . 18_556
N2 C2 N3A 148.9(10) . .
N3A C2 N3A 62(2) . 18_556
C4 C4 C5 57.4(13) 32_455 .
C4 C4 C5 76.9(16) 32_455 32_455
C4 C4 C3A 46.2(13) 32_455 .
C4 C4 C3A 90(2) 32_455 32_455
C5 C4 C5 20(2) 32_455 .
C5 C4 C3A 108(3) 32_455 .
C5 C4 C3A 92(2) . .
C3A C4 C5 124(3) 32_455 .
C3A C4 C5 130(3) 32_455 32_455
C3A C4 C3A 43(3) 32_455 .
C4 C5 C4 46(2) 32_455 .
C5 C5 C4 57.4(13) 32_455 .
C5 C5 C4 103.1(16) 32_455 32_455
C2A C2A N3 75.2(8) 18_556 .
C2A C2A N2 69.8(11) 18_556 .
C2A C2A N3A 51.1(9) 18_556 18_556
C2A C2A N3A 104.1(13) 18_556 .
N3 C2A N3A 24.6(8) . 18_556
N2 C2A N3 143.0(19) . .
N2 C2A N3A 171(3) . .
N2 C2A N3A 120.6(16) . 18_556
N3A C2A N3 29.4(10) . .
N3A C2A N3A 53.0(16) . 18_556
C5A C5A C4A 74.6(9) 32_455 .
C5A C4A C3 122(3) 32_455 .
C5A C4A C3 122(3) . .
C5A C4A C5A 30.8(19) . 32_455
C1A C1A C1A 45.002(13) 3_655 2_665
C1A C1A C1A 45.00(3) 4_565 2_665
C1A C1A C1A 90.005(16) 4_565 3_655
C1A C1A N1 70.9(8) 4_565 .
C1A C1A N1 70.9(8) 3_655 .
C1A C1A N1 62.4(11) 2_665 .
C1A C1A N4 77(4) 4_565 .
C1A C1A N4 108(3) 2_665 .
C1A C1A N4 131(2) 3_655 .
C1A C1A N4 76(4) 3_655 3_655
C1A C1A N4 131(2) 4_565 3_655
C1A C1A N4 107(3) 2_665 3_655
C1A C1A N4A 71(3) 2_665 3_655
C1A C1A N4A 114.2(10) 2_665 .
C1A C1A N4A 107(3) 3_655 .
C1A C1A N4A 55.7(19) 3_655 2_665
C1A C1A N4A 36.7(7) 2_665 2_665
C1A C1A N4A 103(2) 3_655 4_565
C1A C1A N4A 48.0(19) 4_565 4_565
C1A C1A N4A 107(3) 4_565 .
C1A C1A N4A 72(3) 2_665 4_565
C1A C1A N4A 55.2(19) 4_565 2_665
C1A C1A N4A 47.7(19) 3_655 3_655
C1A C1A N4A 103(2) 4_565 3_655
N1 C1A N4 141(3) . 3_655
N1 C1A N4 142(3) . .
N1 C1A N4A 118(2) . 3_655
N1 C1A N4A 99.0(14) . 2_665
N1 C1A N4A 119(2) . 4_565
N1 C1A N4A 177(2) . .
N4 C1A N4 77(3) . 3_655
N4 C1A N4A 35.7(17) 3_655 3_655
N4 C1A N4A 79(2) . 2_665
N4 C1A N4A 89(2) 3_655 4_565
N4 C1A N4A 89(2) . 3_655
N4 C1A N4A 35.9(17) . 4_565
N4 C1A N4A 79(2) 3_655 2_665
N4A C1A N4 38.6(13) . .
N4A C1A N4 38.4(13) . 3_655
N4A C1A N4A 47.6(6) 4_565 2_665
N4A C1A N4A 47.5(6) 3_655 2_665
N4A C1A N4A 58.9(11) . 3_655
N4A C1A N4A 77.6(11) . 2_665
N4A C1A N4A 59.1(11) . 4_565
N4A C1A N4A 78.6(10) 4_565 3_655
C4 C3A C4 44(2) 32_455 .
C4 C3A C3A 157(3) . 6_575
C4 C3A C3A 138(5) 32_455 6_575
C4 C3A N5 122(4) 32_455 .
C4 C3A N5 98(2) . .
C3A C3A C4 46.2(13) 32_455 .
C3A C3A C4 90(2) 32_455 32_455
C3A C3A C3A 123.0(16) 32_455 6_575
C3A C3A N5 70.4(13) 32_455 .
N5 C3A C3A 59.7(15) . 6_575
C1A N1 Cd1 152.4(12) 4_565 .
C1A N1 Cd1 152.4(12) 2_665 .
C1A N1 Cd1 152.4(12) . .
C1A N1 Cd1 152.4(12) 3_655 .
C1A N1 C1A 38.3(15) 3_655 2_665
C1A N1 C1A 38.3(15) 4_565 2_665
C1A N1 C1A 38.3(15) . 4_565
C1A N1 C1A 55(2) . 2_665
C1A N1 C1A 55(2) 4_565 3_655
C1A N1 C1A 38.3(15) . 3_655
C3 N5 C3 95.0(19) . 2_675
C3 N5 C3 117.2(10) 2_675 28_655
C3 N5 C3 117.2(10) . 28_655
C3 N5 C3 117.2(10) 2_675 27_465
C3 N5 C3 117.2(10) . 27_465
C3 N5 C3 95.0(19) 28_655 27_465
C3A N5 C3A 143(3) 28_655 27_465
C3A N5 C3A 61(3) 31_665 27_465
C3A N5 C3A 143(3) 6_575 5_655
C3A N5 C3A 61(3) 6_575 .
C3A N5 C3A 134(3) 32_455 27_465
C3A N5 C3A 39(3) 32_455 .
C3A N5 C3A 125(3) 31_665 .
C3A N5 C3A 39(3) 6_575 27_465
C3A N5 C3A 125(3) 6_575 28_655
C3A N5 C3A 39(3) 28_655 5_655
C3A N5 C3A 125(3) 2_675 32_455
C3A N5 C3A 95.9(10) 32_455 5_655
C3A N5 C3A 95.9(10) 31_665 6_575
C3A N5 C3A 143(3) 2_675 .
C3A N5 C3A 134(3) 2_675 6_575
C3A N5 C3A 95.9(10) 2_675 27_465
C3A N5 C3A 95.9(10) 32_455 6_575
C3A N5 C3A 95.9(10) 27_465 .
C3A N5 C3A 134(3) 31_665 28_655
C3A N5 C3A 125(3) 5_655 27_465
C3A N5 C3A 95.9(10) 2_675 28_655
C3A N5 C3A 39(3) 31_665 2_675
C3A N5 C3A 134(3) 5_655 .
C3A N5 C3A 95.9(10) 28_655 .
C3A N5 C3A 95.9(10) 31_665 5_655
C3A N5 C3A 143(3) 31_665 32_455
C3A N5 C3A 61(3) 2_675 5_655
C3A N5 C3A 61(3) 32_455 28_655
C2 N3 C2 123(3) 31_665 .
C2 N3 C2A 118.9(13) . 31_665
C2 N3 C2A 118.9(13) 31_665 18_556
C2 N3 C2A 15.0(9) 31_665 31_665
C2 N3 C2A 15.0(9) . .
C2 N3 C2A 15.0(9) 31_665 16_665
C2 N3 C2A 15.0(9) . 18_556
C2 N3 C2A 118.9(13) 31_665 .
C2 N3 C2A 118.9(13) . 16_665
C2A N3 C2A 29.6(16) 31_665 16_665
C2A N3 C2A 111(2) 18_556 16_665
C2A N3 C2A 120(2) . 16_665
C2A N3 C2A 120(2) 18_556 31_665
C2A N3 C2A 111(2) . 31_665
C2A N3 C2A 29.6(16) . 18_556
N3A N3 C2 84.4(14) . .
N3A N3 C2 84.4(14) 18_556 31_665
N3A N3 C2 84.4(14) . 31_665
N3A N3 C2 84.4(14) 18_556 .
N3A N3 C2A 98.5(19) . 16_665
N3A N3 C2A 98.5(19) 18_556 31_665
N3A N3 C2A 98.5(19) 18_556 .
N3A N3 C2A 69.4(14) 18_556 16_665
N3A N3 C2A 98.5(19) . 18_556
N3A N3 C2A 69.4(14) . 31_665
N3A N3 C2A 69.4(14) 18_556 18_556
N3A N3 C2A 69.4(14) . .
N3A N3 N3A 157(5) . 18_556
C2 N2 Cd1 172.5(12) . .
C2A N2 Cd1 156.7(12) . .
C2A N2 Cd1 156.7(12) 18_556 .
C2A N2 C2 20.6(12) . .
C2A N2 C2 20.6(12) 18_556 .
C2A N2 C2A 40(2) 18_556 .
C2 N3A C2 105(2) 31_665 .
C2 N3A C2A 8.4(13) 31_665 16_665
C2 N3A C2A 115.3(16) 31_665 .
C2 N3A C2A 17.3(9) 31_665 31_665
C2 N3A C2A 115.3(16) . 31_665
C2 N3A C2A 17.3(9) . .
C2 N3A C2A 96.8(13) . 16_665
C2 N3A C2A 8.4(12) . 18_556
C2 N3A C2A 96.8(13) 31_665 18_556
C2 N3A N3A 58.9(10) 31_665 18_556
C2 N3A N3A 58.9(10) . 18_556
C2A N3A C2A 108(2) . 16_665
C2A N3A C2A 121(3) . 31_665
C2A N3A C2A 108(2) 31_665 18_556
C2A N3A C2A 24.9(14) . 18_556
C2A N3A C2A 24.9(14) 31_665 16_665
C2A N3A C2A 88.8(19) 18_556 16_665
C2A N3A N3A 75.9(13) 31_665 18_556
C2A N3A N3A 75.9(13) . 18_556
N3 N3A C2 64.0(15) . .
N3 N3A C2 64.0(15) . 31_665
N3 N3A C2A 56.9(17) . 16_665
N3 N3A C2A 81.3(17) . .
N3 N3A C2A 81.3(17) . 31_665
N3 N3A C2A 56.9(16) . 18_556
N3 N3A N3A 12(3) . 18_556
N3A N3A C2A 51.1(9) 18_556 18_556
N3A N3A C2A 51.1(9) 18_556 16_665
C1A N4 C1A 26.4(15) . 4_565
C1A N4 C1A 26.4(15) 7_556 5_656
C1A N4 C1A 99(5) 4_565 5_656
C1A N4 C1A 93(4) 7_556 4_565
C1A N4 C1A 99(5) . 7_556
C1A N4 C1A 93(4) . 5_656
N4A N4 C1A 74(4) . 4_565
N4A N4 C1A 53(3) . .
N4A N4 C1A 52(3) . 5_656
N4A N4 C1A 74(4) 4_565 5_656
N4A N4 C1A 53(3) 4_565 7_556
N4A N4 C1A 74(4) . 7_556
N4A N4 C1A 74(4) 4_565 .
N4A N4 C1A 52(3) 4_565 4_565
N4A N4 N4A 95(7) . 4_565
C1A N4A C1A 29.1(13) 5_656 6_566
C1A N4A C1A 25.2(13) 5_656 8_666
C1A N4A C1A 131.5(19) 5_656 .
C1A N4A C1A 25.2(13) . 4_565
C1A N4A C1A 101(2) 4_565 8_666
C1A N4A C1A 102(2) 3_655 7_556
C1A N4A C1A 73.3(13) 2_665 6_566
C1A N4A C1A 102.4(11) . 6_566
C1A N4A C1A 21.5(8) 7_556 6_566
C1A N4A C1A 36.8(15) 3_655 4_565
C1A N4A C1A 21.5(8) 3_655 2_665
C1A N4A C1A 112.6(12) 5_656 4_565
C1A N4A C1A 112.6(12) 5_656 3_655
C1A N4A C1A 36.8(15) 7_556 8_666
C1A N4A C1A 89.9(12) 3_655 8_666
C1A N4A C1A 21.6(8) 8_666 6_566
C1A N4A C1A 25.4(13) . 3_655
C1A N4A C1A 29.1(13) . 2_665
C1A N4A C1A 102.4(11) 5_656 2_665
C1A N4A C1A 85.2(17) 7_556 2_665
C1A N4A C1A 25.4(13) 5_656 7_556
C1A N4A C1A 89.9(12) 7_556 4_565
C1A N4A C1A 21.6(8) 4_565 2_665
C1A N4A C1A 85.2(17) 3_655 6_566
C1A N4A C1A 112.6(12) . 7_556
C1A N4A C1A 84.9(17) 4_565 6_566
C1A N4A C1A 112.6(12) . 8_666
C1A N4A C1A 84.9(17) 8_666 2_665
C1A N4A N4A 73.0(14) . 4_565
C1A N4A N4A 73.3(14) . 3_655
C1A N4A N4A 73.3(14) 5_656 4_565
C1A N4A N4A 73.0(14) 5_656 3_655
N4 N4A C1A 89(2) . .
N4 N4A C1A 70(2) 3_655 8_666
N4 N4A C1A 107(2) . 8_666
N4 N4A C1A 70(2) . 7_556
N4 N4A C1A 107(2) 3_655 4_565
N4 N4A C1A 88(3) . 6_566
N4 N4A C1A 89(2) 3_655 5_656
N4 N4A C1A 70(2) . 4_565
N4 N4A C1A 107(2) . 3_655
N4 N4A C1A 89(2) 3_655 .
N4 N4A C1A 89(2) . 5_656
N4 N4A C1A 70(2) 3_655 3_655
N4 N4A C1A 88(3) 3_655 2_665
N4 N4A C1A 107(2) 3_655 7_556
N4 N4A C1A 88(3) 3_655 6_566
N4 N4A C1A 88(3) . 2_665
N4 N4A N4 175(7) 3_655 .
N4 N4A N4A 133(3) . 3_655
N4 N4A N4A 133(3) 3_655 4_565
N4 N4A N4A 43(3) 3_655 3_655
N4 N4A N4A 43(3) . 4_565
N4A N4A C1A 47.9(9) 3_655 3_655
N4A N4A C1A 55.3(10) 3_655 2_665
N4A N4A C1A 55.5(10) 3_655 6_566
N4A N4A C1A 55.5(10) 4_565 2_665
N4A N4A C1A 47.8(9) 4_565 4_565
N4A N4A C1A 76.9(10) 4_565 8_666
N4A N4A C1A 47.9(9) 4_565 7_556
N4A N4A C1A 76.9(10) 3_655 4_565
N4A N4A C1A 77.1(10) 3_655 7_556
N4A N4A C1A 47.8(9) 3_655 8_666
N4A N4A C1A 55.3(10) 4_565 6_566
N4A N4A C1A 77.1(10) 4_565 3_655
N4A N4A N4A 90.0 3_655 4_565

loop_
_geom_bond_atom_site_label_1
_geom_bond_atom_site_label_2
_geom_bond_distance
_geom_bond_site_symmetry_2
C3 C4A 1.51(5) .
C3 N5 1.46(2) .
Cd1 N1 2.302(12) .
Cd1 N1 2.302(12) 17_666
Cd1 N2 2.319(7) 3_655
Cd1 N2 2.319(7) .
Cd1 N2 2.319(7) 19_566
Cd1 N2 2.319(7) 17_666
C2 C2A 0.41(2) 18_556
C2 N3 1.226(19) .
C2 N2 1.16(2) .
C2 N3A 1.36(2) .
C2 N3A 1.36(2) 18_556
C4 C4 1.18(5) 32_455
C4 C5 1.40(3) 32_455
C4 C5 1.61(3) .
C4 C3A 1.22(5) 32_455
C4 C3A 1.70(5) .
C5 C4 1.40(3) 32_455
C5 C5 0.55(6) 32_455
C2A C2A 0.74(4) 18_556
C2A N3 1.44(3) .
C2A N2 1.07(2) .
C2A N3A 1.70(3) 18_556
C2A N3A 1.37(3) .
C5A C5A 0.79(4) 32_455
C5A C4A 1.48(5) .
C4A C5A 1.48(5) 32_455
C1A C1A 0.73(3) 4_565
C1A C1A 1.04(4) 2_665
C1A C1A 0.73(3) 3_655
C1A N1 1.12(3) .
C1A N4 1.61(6) 3_655
C1A N4 1.60(6) .
C1A N4A 1.27(2) .
C1A N4A 1.64(3) 4_565
C1A N4A 1.65(3) 3_655
C1A N4A 1.94(2) 2_665
C3A C4 1.22(5) 32_455
C3A C3A 1.75(10) 6_575
C3A C3A 1.16(7) 32_455
C3A N5 1.74(4) .
N1 C1A 1.12(3) 2_665
N1 C1A 1.12(3) 4_565
N1 C1A 1.12(3) 3_655
N5 C3 1.46(2) 2_675
N5 C3 1.46(2) 28_655
N5 C3 1.46(2) 27_465
N5 C3A 1.74(4) 31_665
N5 C3A 1.74(4) 32_455
N5 C3A 1.74(4) 27_465
N5 C3A 1.74(4) 5_655
N5 C3A 1.74(4) 6_575
N5 C3A 1.74(4) 2_675
N5 C3A 1.74(4) 28_655
N3 C2 1.23(2) 31_665
N3 C2A 1.44(3) 18_556
N3 C2A 1.44(3) 16_665
N3 C2A 1.44(3) 31_665
N3 N3A 0.72(2) 18_556
N3 N3A 0.72(2) .
N2 C2A 1.07(2) 18_556
N3A C2 1.36(2) 31_665
N3A C2A 1.37(3) 31_665
N3A C2A 1.70(3) 18_556
N3A C2A 1.70(3) 16_665
N3A N3A 1.40(4) 18_556
N4 C1A 1.61(6) 4_565
N4 C1A 1.61(6) 5_656
N4 C1A 1.60(6) 7_556
N4 N4A 1.00(5) 4_565
N4 N4A 1.00(5) .
N4A C1A 1.94(2) 2_665
N4A C1A 1.64(3) 3_655
N4A C1A 1.65(3) 8_666
N4A C1A 1.65(3) 4_565
N4A C1A 1.27(2) 5_656
N4A C1A 1.64(3) 7_556
N4A C1A 1.94(2) 6_566
N4A N4 1.00(5) 3_655
N4A N4A 1.47252(16) 4_565
N4A N4A 1.47252(16) 3_655
